data_7233876
loop_
_publ_author_name
'Yuan, Fei'
'Yuan, Chun-Mei'
'Zhou, Chun-Sheng'
'Qiao, Cheng-Fang'
'Lu, Lu'
'Ma, Ai-Qing'
'Singh, Ayushi'
'Kumar, Abhinav'

_publ_section_title
;
 Syntheses and photocatalytic properties of three new d10-based
 coordination polymers: effects of metal centres and ancillary ligands
;
_journal_issue 43
_journal_name_full CrystEngComm
_journal_page_first 6558
_journal_paper_doi 10.1039/C9CE01325C
_journal_volume 21
_journal_year 2019
_chemical_formula_sum 'C40 H30 Cd N4 O6'
_chemical_formula_weight 775.08
_space_group_crystal_system triclinic
_space_group_IT_number 2
_space_group_name_Hall '-P 1'
_space_group_name_H-M_alt 'P -1'
_symmetry_space_group_name_Hall '-P 1'
_symmetry_space_group_name_H-M 'P -1'
_atom_sites_solution_hydrogens geom
_audit_creation_method SHELXL-2014/7
_audit_update_record
;
2019-07-25 deposited with the CCDC.    2019-09-16 downloaded from the CCDC.
;
_cell_angle_alpha 98.1330(10)
_cell_angle_beta 91.0690(10)
_cell_angle_gamma 99.4790(10)
_cell_formula_units_Z 2
_cell_length_a 8.4912(11)
_cell_length_b 12.7255(16)
_cell_length_c 16.048(2)
_cell_measurement_reflns_used 6507
_cell_measurement_temperature 296(2)
_cell_measurement_theta_max 27.52
_cell_measurement_theta_min 2.43
_cell_volume 1691.6(4)
_computing_cell_refinement 'Bruker SAINT'
_computing_data_collection 'Bruker APEX2'
_computing_data_reduction 'Bruker SAINT'
_computing_molecular_graphics 'Bruker SHELXTL'
_computing_publication_material 'Bruker SHELXTL'
_computing_structure_refinement 'SHELXL-2014 (Sheldrick 2014)'
_computing_structure_solution 'SHELXS-97 (Sheldrick 2008)'
_diffrn_ambient_temperature 296(2)
_diffrn_measured_fraction_theta_full 0.995
_diffrn_measured_fraction_theta_max 0.918
_diffrn_measurement_device_type 'Bruker APEX-II CCD'
_diffrn_measurement_method '\f and \w scans'
_diffrn_radiation_type MoK\a
_diffrn_radiation_wavelength 0.71073
_diffrn_reflns_av_R_equivalents 0.0211
_diffrn_reflns_av_unetI/netI 0.0370
_diffrn_reflns_Laue_measured_fraction_full 0.995
_diffrn_reflns_Laue_measured_fraction_max 0.918
_diffrn_reflns_limit_h_max 10
_diffrn_reflns_limit_h_min -10
_diffrn_reflns_limit_k_max 16
_diffrn_reflns_limit_k_min -16
_diffrn_reflns_limit_l_max 19
_diffrn_reflns_limit_l_min -20
_diffrn_reflns_number 13623
_diffrn_reflns_point_group_measured_fraction_full 0.995
_diffrn_reflns_point_group_measured_fraction_max 0.918
_diffrn_reflns_theta_full 25.242
_diffrn_reflns_theta_max 27.638
_diffrn_reflns_theta_min 1.283
_exptl_absorpt_coefficient_mu 0.701
_exptl_absorpt_correction_T_max 0.869
_exptl_absorpt_correction_T_min 0.833
_exptl_absorpt_correction_type multi-scan
_exptl_absorpt_process_details sadabs
_exptl_crystal_colour colorless
_exptl_crystal_density_diffrn 1.522
_exptl_crystal_description block
_exptl_crystal_F_000 788
_exptl_crystal_size_max 0.260
_exptl_crystal_size_mid 0.240
_exptl_crystal_size_min 0.200
_refine_diff_density_max 0.449
_refine_diff_density_min -0.723
_refine_diff_density_rms 0.174
_refine_ls_extinction_method none
_refine_ls_goodness_of_fit_ref 1.040
_refine_ls_hydrogen_treatment constr
_refine_ls_matrix_type full
_refine_ls_number_parameters 460
_refine_ls_number_reflns 7241
_refine_ls_number_restraints 0
_refine_ls_restrained_S_all 1.040
_refine_ls_R_factor_all 0.0422
_refine_ls_R_factor_gt 0.0322
_refine_ls_shift/su_max 0.001
_refine_ls_shift/su_mean 0.000
_refine_ls_structure_factor_coef Fsqd
_refine_ls_weighting_details 'w=1/[\s^2^(Fo^2^)+(0.0700P)^2^+0.1568P] where P=(Fo^2^+2Fc^2^)/3'
_refine_ls_weighting_scheme calc
_refine_ls_wR_factor_gt 0.0903
_refine_ls_wR_factor_ref 0.1068
_reflns_Friedel_coverage 0.000
_reflns_number_gt 6322
_reflns_number_total 7241
_reflns_threshold_expression 'I > 2\s(I)'
_cod_data_source_file c9ce01325c2.cif
_cod_data_source_block 1
_cod_depositor_comments 'Adding full bibliography for 7233876--7233878.cif.'
_cod_database_code 7233876
_shelx_shelxl_version_number 2014/7
_shelx_space_group_comment
;
The symmetry employed for this shelxl refinement is uniquely defined
by the following loop, which should always be used as a source of
symmetry information in preference to the above space-group names.
They are only intended as comments.
;
_shelx_estimated_absorpt_t_min 0.839
_shelx_estimated_absorpt_t_max 0.872

loop_
_space_group_symop_operation_xyz
'x, y, z'
'-x, -y, -z'

loop_
_atom_site_label
_atom_site_type_symbol
_atom_site_fract_x
_atom_site_fract_y
_atom_site_fract_z
_atom_site_U_iso_or_equiv
_atom_site_adp_type
_atom_site_occupancy
_atom_site_site_symmetry_order
_atom_site_calc_flag
_atom_site_refinement_flags_posn
_atom_site_refinement_flags_adp
Cd1 Cd 0.15685(2) 0.44137(2) 0.42851(2) 0.02600(8) Uani 1 1 d . .
O1 O 0.3801(3) 0.37165(18) 0.35210(14) 0.0433(5) Uani 1 1 d . .
O2 O 0.1309(3) 0.29574(19) 0.31568(14) 0.0430(5) Uani 1 1 d . .
O3 O 0.1167(3) -0.39636(17) -0.45782(15) 0.0406(5) Uani 1 1 d . .
O4 O 0.3284(3) -0.39785(18) -0.53404(14) 0.0408(5) Uani 1 1 d . .
O5 O 0.1993(3) 0.1255(2) 0.01006(14) 0.0561(7) Uani 1 1 d . .
O6 O 0.1982(3) -0.00820(17) -0.30043(14) 0.0395(5) Uani 1 1 d . .
N1 N 0.2091(3) 0.3492(2) 0.53455(15) 0.0321(5) Uani 1 1 d . .
N2 N 0.3175(3) 0.3199(2) 0.65292(15) 0.0303(5) Uani 1 1 d . .
C21 C 0.2786(4) -0.0721(2) -0.35526(18) 0.0308(6) Uani 1 1 d . .
C22 C 0.2174(3) -0.1777(2) -0.38987(17) 0.0273(6) Uani 1 1 d . .
H22 H 0.1154 -0.2095 -0.3776 0.033 Uiso 1 1 calc R U
C16 C 0.2475(3) -0.3505(2) -0.48079(17) 0.0273(6) Uani 1 1 d . .
C17 C 0.3116(3) -0.2357(2) -0.44359(17) 0.0287(6) Uani 1 1 d . .
C13 C -0.0309(4) 0.0268(3) -0.2239(2) 0.0385(7) Uani 1 1 d . .
C2 C 0.3347(4) 0.2409(2) 0.22864(18) 0.0338(7) Uani 1 1 d . .
C29 C 0.5767(4) 0.3984(3) 0.88771(18) 0.0320(6) Uani 1 1 d . .
C24 C 0.1522(4) 0.2458(3) 0.5470(2) 0.0386(7) Uani 1 1 d . .
H24 H 0.0791 0.1967 0.5111 0.046 Uiso 1 1 calc R U
C7 C 0.2352(4) 0.2130(3) 0.15648(19) 0.0368(7) Uani 1 1 d . .
H7 H 0.1351 0.2336 0.1556 0.044 Uiso 1 1 calc R U
C26 C 0.4082(3) 0.3425(3) 0.73173(17) 0.0311(6) Uani 1 1 d . .
C1 C 0.2805(4) 0.3079(2) 0.30489(18) 0.0336(7) Uani 1 1 d . .
C25 C 0.2180(4) 0.2256(3) 0.6195(2) 0.0398(7) Uani 1 1 d . .
H25 H 0.1999 0.1615 0.6421 0.048 Uiso 1 1 calc R U
C23 C 0.3088(4) 0.3910(3) 0.59885(18) 0.0326(6) Uani 1 1 d . .
H23 H 0.3660 0.4608 0.6061 0.039 Uiso 1 1 calc R U
C9 C -0.0258(4) 0.1225(3) -0.08255(19) 0.0384(7) Uani 1 1 d . .
C32 C 0.6663(4) 0.4332(3) 0.97103(18) 0.0337(7) Uani 1 1 d . .
C18 C 0.4625(4) -0.1882(3) -0.4624(2) 0.0381(7) Uani 1 1 d . .
H18 H 0.5240 -0.2268 -0.4985 0.046 Uiso 1 1 calc R U
C14 C 0.0442(4) 0.0604(2) -0.14473(19) 0.0373(7) Uani 1 1 d . .
H14 H 0.1425 0.0412 -0.1333 0.045 Uiso 1 1 calc R U
C6 C 0.2866(4) 0.1542(3) 0.0857(2) 0.0425(8) Uani 1 1 d . .
C20 C 0.4299(4) -0.0246(3) -0.3739(2) 0.0403(7) Uani 1 1 d . .
H20 H 0.4700 0.0462 -0.3508 0.048 Uiso 1 1 calc R U
C8 C 0.0480(4) 0.1572(3) 0.0051(2) 0.0458(8) Uani 1 1 d . .
H8A H 0.0595 0.2348 0.0192 0.055 Uiso 1 1 calc R U
H8B H -0.0212 0.1246 0.0452 0.055 Uiso 1 1 calc R U
C15 C 0.0357(4) -0.0489(3) -0.2887(2) 0.0474(9) Uani 1 1 d . .
H15A H 0.0271 -0.1191 -0.2704 0.057 Uiso 1 1 calc R U
H15B H -0.0254 -0.0575 -0.3416 0.057 Uiso 1 1 calc R U
C3 C 0.4821(4) 0.2089(3) 0.2302(2) 0.0443(8) Uani 1 1 d . .
H3 H 0.5494 0.2286 0.2783 0.053 Uiso 1 1 calc R U
C5 C 0.4325(5) 0.1203(3) 0.0881(2) 0.0508(9) Uani 1 1 d . .
H5 H 0.4651 0.0793 0.0410 0.061 Uiso 1 1 calc R U
C11 C -0.2448(5) 0.1201(4) -0.1794(3) 0.0658(12) Uani 1 1 d . .
H11 H -0.3414 0.1415 -0.1914 0.079 Uiso 1 1 calc R U
C19 C 0.5217(4) -0.0830(3) -0.4273(2) 0.0455(8) Uani 1 1 d . .
H19 H 0.6237 -0.0513 -0.4395 0.055 Uiso 1 1 calc R U
C10 C -0.1716(5) 0.1514(3) -0.1013(2) 0.0548(10) Uani 1 1 d . .
H10 H -0.2201 0.1926 -0.0601 0.066 Uiso 1 1 calc R U
C28 C 0.4600(5) 0.3087(3) 0.8712(2) 0.0530(10) Uani 1 1 d . .
H28 H 0.4366 0.2657 0.9132 0.064 Uiso 1 1 calc R U
C37 C 0.7768(6) 0.5245(4) 0.9850(3) 0.0776(16) Uani 1 1 d . .
H37 H 0.7953 0.5663 0.9419 0.093 Uiso 1 1 calc R U
C4 C 0.5297(5) 0.1469(3) 0.1597(2) 0.0552(10) Uani 1 1 d . .
H4 H 0.6277 0.1234 0.1612 0.066 Uiso 1 1 calc R U
C12 C -0.1760(5) 0.0567(3) -0.2409(2) 0.0558(10) Uani 1 1 d . .
H12 H -0.2274 0.0342 -0.2936 0.067 Uiso 1 1 calc R U
C27 C 0.3758(5) 0.2798(3) 0.7940(2) 0.0503(9) Uani 1 1 d . .
H27 H 0.2979 0.2183 0.7848 0.060 Uiso 1 1 calc R U
C30 C 0.6092(5) 0.4560(4) 0.8225(2) 0.0700(14) Uani 1 1 d . .
H30 H 0.6896 0.5161 0.8306 0.084 Uiso 1 1 calc R U
C31 C 0.5271(6) 0.4286(4) 0.7451(2) 0.0726(15) Uani 1 1 d . .
H31 H 0.5538 0.4695 0.7022 0.087 Uiso 1 1 calc R U
C35 C 0.8384(4) 0.4987(3) 1.12544(18) 0.0334(7) Uani 1 1 d . .
C33 C 0.6415(5) 0.3760(3) 1.0365(2) 0.0574(11) Uani 1 1 d . .
H33 H 0.5660 0.3133 1.0298 0.069 Uiso 1 1 calc R U
C34 C 0.7269(5) 0.4093(4) 1.1140(2) 0.0627(12) Uani 1 1 d . .
H34 H 0.7061 0.3691 1.1578 0.075 Uiso 1 1 calc R U
C36 C 0.8636(6) 0.5580(4) 1.0613(3) 0.0822(18) Uani 1 1 d . .
H36 H 0.9387 0.6210 1.0684 0.099 Uiso 1 1 calc R U
N3 N 0.9306(3) 0.5326(2) 1.20352(15) 0.0363(6) Uani 1 1 d . .
C38 C 0.9632(4) 0.4691(3) 1.2593(2) 0.0418(8) Uani 1 1 d . .
H38 H 0.9241 0.3956 1.2539 0.050 Uiso 1 1 calc R U
C39 C 1.0098(5) 0.6335(3) 1.2337(2) 0.0507(9) Uani 1 1 d . .
H39 H 1.0107 0.6954 1.2088 0.061 Uiso 1 1 calc R U
N4 N 1.0579(3) 0.5236(2) 1.32276(16) 0.0376(6) Uani 1 1 d . .
C40 C 1.0861(5) 0.6262(3) 1.3063(2) 0.0482(9) Uani 1 1 d . .
H40 H 1.1493 0.6835 1.3403 0.058 Uiso 1 1 calc R U

loop_
_atom_site_aniso_label
_atom_site_aniso_U_11
_atom_site_aniso_U_22
_atom_site_aniso_U_33
_atom_site_aniso_U_23
_atom_site_aniso_U_13
_atom_site_aniso_U_12
Cd1 0.03187(13) 0.02678(13) 0.01878(11) 0.00050(8) -0.00266(8) 0.00617(8)
O1 0.0522(14) 0.0388(13) 0.0345(12) -0.0041(10) -0.0008(10) 0.0037(11)
O2 0.0485(14) 0.0398(13) 0.0380(12) -0.0050(10) 0.0087(10) 0.0079(11)
O3 0.0338(12) 0.0307(12) 0.0519(14) -0.0044(10) 0.0039(10) -0.0010(9)
O4 0.0392(12) 0.0384(12) 0.0391(12) -0.0138(10) 0.0043(9) 0.0066(10)
O5 0.0636(17) 0.0718(18) 0.0304(12) -0.0140(12) -0.0007(11) 0.0232(14)
O6 0.0436(13) 0.0265(11) 0.0438(13) -0.0086(9) 0.0061(10) 0.0040(9)
N1 0.0362(14) 0.0365(14) 0.0248(12) 0.0052(10) -0.0044(10) 0.0099(11)
N2 0.0331(13) 0.0327(14) 0.0257(12) 0.0053(10) -0.0032(10) 0.0066(11)
C21 0.0356(16) 0.0275(15) 0.0290(14) 0.0015(11) -0.0003(12) 0.0075(12)
C22 0.0278(14) 0.0259(14) 0.0272(14) 0.0002(11) -0.0018(11) 0.0051(11)
C16 0.0266(14) 0.0310(15) 0.0236(13) 0.0006(11) -0.0071(10) 0.0066(11)
C17 0.0303(15) 0.0308(15) 0.0241(13) 0.0008(11) -0.0029(11) 0.0056(12)
C13 0.0430(18) 0.0317(17) 0.0358(16) -0.0076(13) 0.0053(13) 0.0017(14)
C2 0.0467(18) 0.0271(15) 0.0279(15) 0.0037(12) 0.0066(12) 0.0072(13)
C29 0.0317(15) 0.0397(17) 0.0260(14) 0.0050(12) -0.0045(11) 0.0104(13)
C24 0.0432(18) 0.0378(18) 0.0326(16) 0.0036(13) -0.0106(13) 0.0032(14)
C7 0.0451(18) 0.0356(17) 0.0299(15) 0.0007(13) 0.0067(13) 0.0105(14)
C26 0.0306(15) 0.0412(17) 0.0230(13) 0.0067(12) -0.0026(11) 0.0087(13)
C1 0.052(2) 0.0251(15) 0.0250(14) 0.0050(11) 0.0041(13) 0.0090(14)
C25 0.0450(19) 0.0351(18) 0.0391(17) 0.0106(14) -0.0048(14) 0.0027(14)
C23 0.0378(16) 0.0337(16) 0.0269(14) 0.0070(12) -0.0030(12) 0.0068(13)
C9 0.0505(19) 0.0282(16) 0.0336(16) -0.0013(13) 0.0061(14) 0.0032(14)
C32 0.0351(16) 0.0419(18) 0.0268(15) 0.0077(13) -0.0040(12) 0.0128(13)
C18 0.0330(16) 0.0395(18) 0.0385(17) -0.0042(14) 0.0070(13) 0.0045(14)
C14 0.0436(18) 0.0313(16) 0.0352(16) -0.0009(13) 0.0040(13) 0.0061(14)
C6 0.058(2) 0.0385(18) 0.0302(16) -0.0001(13) 0.0058(14) 0.0089(16)
C20 0.0439(18) 0.0249(16) 0.0464(19) -0.0025(13) -0.0001(14) -0.0037(13)
C8 0.061(2) 0.0422(19) 0.0326(17) -0.0031(14) 0.0058(15) 0.0108(17)
C15 0.0428(19) 0.045(2) 0.0444(19) -0.0189(16) 0.0060(15) 0.0011(15)
C3 0.053(2) 0.044(2) 0.0380(17) 0.0029(15) 0.0016(15) 0.0148(16)
C5 0.070(3) 0.046(2) 0.0387(19) -0.0058(15) 0.0130(17) 0.0240(19)
C11 0.055(2) 0.076(3) 0.064(3) -0.019(2) -0.0067(19) 0.031(2)
C19 0.0355(18) 0.0394(19) 0.055(2) -0.0022(16) 0.0083(15) -0.0046(14)
C10 0.060(2) 0.053(2) 0.050(2) -0.0133(18) 0.0079(17) 0.0216(19)
C28 0.070(3) 0.051(2) 0.0377(18) 0.0250(16) -0.0184(17) -0.0034(19)
C37 0.109(4) 0.069(3) 0.044(2) 0.030(2) -0.036(2) -0.032(3)
C4 0.057(2) 0.055(2) 0.057(2) -0.0005(18) 0.0087(18) 0.0267(19)
C12 0.054(2) 0.062(2) 0.046(2) -0.0149(18) -0.0072(16) 0.0138(19)
C27 0.065(2) 0.039(2) 0.0433(19) 0.0177(15) -0.0214(17) -0.0103(17)
C30 0.069(3) 0.085(3) 0.043(2) 0.029(2) -0.0224(19) -0.037(2)
C31 0.077(3) 0.091(3) 0.037(2) 0.034(2) -0.0253(19) -0.042(3)
C35 0.0348(16) 0.0422(18) 0.0249(14) 0.0058(12) -0.0062(11) 0.0117(13)
C33 0.064(3) 0.064(3) 0.0372(19) 0.0211(17) -0.0183(17) -0.019(2)
C34 0.080(3) 0.070(3) 0.0333(18) 0.0250(18) -0.0188(18) -0.017(2)
C36 0.114(4) 0.071(3) 0.046(2) 0.028(2) -0.040(2) -0.041(3)
N3 0.0410(15) 0.0420(16) 0.0268(13) 0.0060(11) -0.0063(11) 0.0102(12)
C38 0.049(2) 0.0430(19) 0.0328(16) 0.0099(14) -0.0110(14) 0.0045(15)
C39 0.071(3) 0.0359(19) 0.045(2) 0.0121(15) -0.0180(18) 0.0046(17)
N4 0.0431(15) 0.0428(16) 0.0266(13) 0.0063(11) -0.0076(11) 0.0068(12)
C40 0.063(2) 0.0369(19) 0.0427(19) 0.0031(15) -0.0144(16) 0.0053(17)

loop_
_atom_type_symbol
_atom_type_description
_atom_type_scat_dispersion_real
_atom_type_scat_dispersion_imag
_atom_type_scat_source
C C 0.0033 0.0016 'International Tables Vol C Tables 4.2.6.8 and 6.1.1.4'
H H 0.0000 0.0000 'International Tables Vol C Tables 4.2.6.8 and 6.1.1.4'
Cd Cd -0.8075 1.2024 'International Tables Vol C Tables 4.2.6.8 and 6.1.1.4'
N N 0.0061 0.0033 'International Tables Vol C Tables 4.2.6.8 and 6.1.1.4'
O O 0.0106 0.0060 'International Tables Vol C Tables 4.2.6.8 and 6.1.1.4'

loop_
_geom_angle_atom_site_label_1
_geom_angle_atom_site_label_2
_geom_angle_atom_site_label_3
_geom_angle
_geom_angle_site_symmetry_1
_geom_angle_site_symmetry_3
N1 Cd1 O4 101.47(9) . 1_566
N1 Cd1 N4 170.20(9) . 1_454
O4 Cd1 N4 85.88(9) 1_566 1_454
N1 Cd1 O3 86.59(9) . 2
O4 Cd1 O3 128.86(7) 1_566 2
N4 Cd1 O3 83.74(9) 1_454 2
N1 Cd1 O2 97.91(9) . .
O4 Cd1 O2 136.07(8) 1_566 .
N4 Cd1 O2 80.77(9) 1_454 .
O3 Cd1 O2 91.10(8) 2 .
N1 Cd1 O1 88.12(8) . .
O4 Cd1 O1 87.74(8) 1_566 .
N4 Cd1 O1 98.73(9) 1_454 .
O3 Cd1 O1 143.33(7) 2 .
O2 Cd1 O1 53.81(8) . .
N1 Cd1 O3 88.89(8) . 1_566
O4 Cd1 O3 52.37(7) 1_566 1_566
N4 Cd1 O3 90.57(9) 1_454 1_566
O3 Cd1 O3 77.79(8) 2 1_566
O2 Cd1 O3 166.65(8) . 1_566
O1 Cd1 O3 138.37(7) . 1_566
C1 O1 Cd1 89.00(19) . .
C1 O2 Cd1 93.37(18) . .
C16 O3 Cd1 163.7(2) . 2
C16 O3 Cd1 85.21(17) . 1_544
Cd1 O3 Cd1 102.21(8) 2 1_544
C16 O4 Cd1 100.29(19) . 1_544
C6 O5 C8 117.8(2) . .
C21 O6 C15 116.7(2) . .
C23 N1 C24 105.9(2) . .
C23 N1 Cd1 123.3(2) . .
C24 N1 Cd1 130.8(2) . .
C23 N2 C25 106.9(2) . .
C23 N2 C26 125.3(3) . .
C25 N2 C26 127.8(3) . .
O6 C21 C20 115.3(3) . .
O6 C21 C22 124.1(3) . .
C20 C21 C22 120.5(3) . .
C21 C22 C17 119.0(3) . .
C21 C22 H22 120.5 . .
C17 C22 H22 120.5 . .
O3 C16 O4 121.9(3) . .
O3 C16 C17 119.7(2) . .
O4 C16 C17 118.4(3) . .
C18 C17 C22 120.5(3) . .
C18 C17 C16 119.9(3) . .
C22 C17 C16 119.6(3) . .
C12 C13 C14 119.4(3) . .
C12 C13 C15 119.3(3) . .
C14 C13 C15 121.1(3) . .
C3 C2 C7 120.2(3) . .
C3 C2 C1 120.5(3) . .
C7 C2 C1 119.3(3) . .
C30 C29 C28 115.9(3) . .
C30 C29 C32 120.5(3) . .
C28 C29 C32 123.5(3) . .
C25 C24 N1 110.0(3) . .
C25 C24 H24 125.0 . .
N1 C24 H24 125.0 . .
C6 C7 C2 119.4(3) . .
C6 C7 H7 120.3 . .
C2 C7 H7 120.3 . .
C31 C26 C27 119.2(3) . .
C31 C26 N2 119.1(3) . .
C27 C26 N2 121.7(3) . .
O1 C1 O2 123.4(3) . .
O1 C1 C2 119.7(3) . .
O2 C1 C2 116.8(3) . .
C24 C25 N2 105.8(3) . .
C24 C25 H25 127.1 . .
N2 C25 H25 127.1 . .
N1 C23 N2 111.4(3) . .
N1 C23 H23 124.3 . .
N2 C23 H23 124.3 . .
C14 C9 C10 118.7(3) . .
C14 C9 C8 122.6(3) . .
C10 C9 C8 118.7(3) . .
C33 C32 C37 116.4(3) . .
C33 C32 C29 122.3(3) . .
C37 C32 C29 121.2(3) . .
C19 C18 C17 119.7(3) . .
C19 C18 H18 120.1 . .
C17 C18 H18 120.1 . .
C9 C14 C13 120.7(3) . .
C9 C14 H14 119.6 . .
C13 C14 H14 119.6 . .
C5 C6 O5 115.8(3) . .
C5 C6 C7 120.2(3) . .
O5 C6 C7 124.0(3) . .
C19 C20 C21 119.7(3) . .
C19 C20 H20 120.1 . .
C21 C20 H20 120.1 . .
O5 C8 C9 110.0(3) . .
O5 C8 H8A 109.7 . .
C9 C8 H8A 109.7 . .
O5 C8 H8B 109.7 . .
C9 C8 H8B 109.7 . .
H8A C8 H8B 108.2 . .
O6 C15 C13 110.0(3) . .
O6 C15 H15A 109.7 . .
C13 C15 H15A 109.7 . .
O6 C15 H15B 109.7 . .
C13 C15 H15B 109.7 . .
H15A C15 H15B 108.2 . .
C2 C3 C4 119.8(3) . .
C2 C3 H3 120.1 . .
C4 C3 H3 120.1 . .
C4 C5 C6 120.2(3) . .
C4 C5 H5 119.9 . .
C6 C5 H5 119.9 . .
C10 C11 C12 120.3(4) . .
C10 C11 H11 119.9 . .
C12 C11 H11 119.9 . .
C20 C19 C18 120.5(3) . .
C20 C19 H19 119.8 . .
C18 C19 H19 119.8 . .
C11 C10 C9 120.9(3) . .
C11 C10 H10 119.6 . .
C9 C10 H10 119.6 . .
C29 C28 C27 122.3(3) . .
C29 C28 H28 118.8 . .
C27 C28 H28 118.8 . .
C32 C37 C36 122.5(4) . .
C32 C37 H37 118.8 . .
C36 C37 H37 118.8 . .
C5 C4 C3 120.1(4) . .
C5 C4 H4 119.9 . .
C3 C4 H4 119.9 . .
C13 C12 C11 120.0(3) . .
C13 C12 H12 120.0 . .
C11 C12 H12 120.0 . .
C26 C27 C28 119.6(3) . .
C26 C27 H27 120.2 . .
C28 C27 H27 120.2 . .
C29 C30 C31 122.7(4) . .
C29 C30 H30 118.7 . .
C31 C30 H30 118.7 . .
C26 C31 C30 120.1(3) . .
C26 C31 H31 119.9 . .
C30 C31 H31 119.9 . .
C34 C35 C36 118.7(3) . .
C34 C35 N3 121.6(3) . .
C36 C35 N3 119.7(3) . .
C32 C33 C34 121.7(4) . .
C32 C33 H33 119.1 . .
C34 C33 H33 119.1 . .
C35 C34 C33 120.6(3) . .
C35 C34 H34 119.7 . .
C33 C34 H34 119.7 . .
C35 C36 C37 120.0(4) . .
C35 C36 H36 120.0 . .
C37 C36 H36 120.0 . .
C38 N3 C39 106.2(3) . .
C38 N3 C35 126.3(3) . .
C39 N3 C35 127.5(3) . .
N4 C38 N3 111.8(3) . .
N4 C38 H38 124.1 . .
N3 C38 H38 124.1 . .
C40 C39 N3 106.7(3) . .
C40 C39 H39 126.7 . .
N3 C39 H39 126.7 . .
C38 N4 C40 105.1(3) . .
C38 N4 Cd1 122.7(2) . 1_656
C40 N4 Cd1 132.0(2) . 1_656
C39 C40 N4 110.3(3) . .
C39 C40 H40 124.9 . .
N4 C40 H40 124.9 . .

loop_
_geom_bond_atom_site_label_1
_geom_bond_atom_site_label_2
_geom_bond_distance
_geom_bond_site_symmetry_2
Cd1 N1 2.275(2) .
Cd1 O4 2.304(2) 1_566
Cd1 N4 2.328(2) 1_454
Cd1 O3 2.371(2) 2
Cd1 O2 2.380(2) .
Cd1 O1 2.494(2) .
Cd1 O3 2.626(2) 1_566
O1 C1 1.235(4) .
O2 C1 1.272(4) .
O3 C16 1.254(4) .
O3 Cd1 2.371(2) 2
O3 Cd1 2.626(2) 1_544
O4 C16 1.256(3) .
O4 Cd1 2.304(2) 1_544
O5 C6 1.381(4) .
O5 C8 1.413(4) .
O6 C21 1.380(3) .
O6 C15 1.418(4) .
N1 C23 1.314(4) .
N1 C24 1.369(4) .
N2 C23 1.349(4) .
N2 C25 1.381(4) .
N2 C26 1.436(3) .
C21 C20 1.385(4) .
C21 C22 1.390(4) .
C22 C17 1.402(4) .
C22 H22 0.9300 .
C16 C17 1.506(4) .
C17 C18 1.382(4) .
C13 C12 1.381(5) .
C13 C14 1.389(4) .
C13 C15 1.499(4) .
C2 C3 1.380(5) .
C2 C7 1.389(4) .
C2 C1 1.513(4) .
C29 C30 1.367(5) .
C29 C28 1.374(5) .
C29 C32 1.499(4) .
C24 C25 1.357(4) .
C24 H24 0.9300 .
C7 C6 1.388(4) .
C7 H7 0.9300 .
C26 C31 1.352(5) .
C26 C27 1.369(4) .
C25 H25 0.9300 .
C23 H23 0.9300 .
C9 C14 1.388(4) .
C9 C10 1.387(5) .
C9 C8 1.505(4) .
C32 C33 1.361(5) .
C32 C37 1.356(5) .
C18 C19 1.384(5) .
C18 H18 0.9300 .
C14 H14 0.9300 .
C6 C5 1.379(5) .
C20 C19 1.390(5) .
C20 H20 0.9300 .
C8 H8A 0.9700 .
C8 H8B 0.9700 .
C15 H15A 0.9700 .
C15 H15B 0.9700 .
C3 C4 1.391(5) .
C3 H3 0.9300 .
C5 C4 1.371(5) .
C5 H5 0.9300 .
C11 C10 1.367(5) .
C11 C12 1.385(5) .
C11 H11 0.9300 .
C19 H19 0.9300 .
C10 H10 0.9300 .
C28 C27 1.390(4) .
C28 H28 0.9300 .
C37 C36 1.393(5) .
C37 H37 0.9300 .
C4 H4 0.9300 .
C12 H12 0.9300 .
C27 H27 0.9300 .
C30 C31 1.384(5) .
C30 H30 0.9300 .
C31 H31 0.9300 .
C35 C34 1.343(5) .
C35 C36 1.361(5) .
C35 N3 1.438(4) .
C33 C34 1.402(5) .
C33 H33 0.9300 .
C34 H34 0.9300 .
C36 H36 0.9300 .
N3 C38 1.342(4) .
N3 C39 1.365(5) .
C38 N4 1.323(4) .
C38 H38 0.9300 .
C39 C40 1.345(5) .
C39 H39 0.9300 .
N4 C40 1.353(5) .
N4 Cd1 2.328(2) 1_656
C40 H40 0.9300 .

loop_
_geom_hbond_atom_site_label_D
_geom_hbond_atom_site_label_H
_geom_hbond_atom_site_label_A
_geom_hbond_distance_DH
_geom_hbond_distance_HA
_geom_hbond_distance_DA
_geom_hbond_angle_DHA
_geom_hbond_site_symmetry_A
C38 H38 O2 0.93 2.59 3.044(4) 110.5 1_656
C31 H31 O1 0.93 2.30 3.166(5) 154.2 2_666
C15 H15A O2 0.97 2.43 3.191(4) 135.3 2
C25 H25 O6 0.93 2.46 3.385(4) 170.8 1_556
C22 H22 O2 0.93 2.49 3.405(4) 168.1 2
C38 H38 O2 0.93 2.59 3.044(4) 110.5 1_656
C31 H31 O1 0.93 2.30 3.166(5) 154.2 2_666
C15 H15A O2 0.97 2.43 3.191(4) 135.3 2
C25 H25 O6 0.93 2.46 3.385(4) 170.8 1_556
C22 H22 O2 0.93 2.49 3.405(4) 168.1 2
C38 H38 O2 0.93 2.59 3.044(4) 110.5 1_656
C31 H31 O1 0.93 2.30 3.166(5) 154.2 2_666
C15 H15A O2 0.97 2.43 3.191(4) 135.3 2
C25 H25 O6 0.93 2.46 3.385(4) 170.8 1_556
C22 H22 O2 0.93 2.49 3.405(4) 168.1 2
C22 H22 O2 0.93 2.49 3.405(4) 168.1 2
C25 H25 O6 0.93 2.46 3.385(4) 170.8 1_556
C15 H15A O2 0.97 2.43 3.191(4) 135.3 2
C31 H31 O1 0.93 2.30 3.166(5) 154.2 2_666
C38 H38 O2 0.93 2.59 3.044(4) 110.5 1_656
C22 H22 O2 0.93 2.49 3.405(4) 168.1 2
C25 H25 O6 0.93 2.46 3.385(4) 170.8 1_556
C15 H15A O2 0.97 2.43 3.191(4) 135.3 2
C31 H31 O1 0.93 2.30 3.166(5) 154.2 2_666
C38 H38 O2 0.93 2.59 3.044(4) 110.5 1_656

loop_
_geom_torsion_atom_site_label_1
_geom_torsion_atom_site_label_2
_geom_torsion_atom_site_label_3
_geom_torsion_atom_site_label_4
_geom_torsion
_geom_torsion_site_symmetry_1
_geom_torsion_site_symmetry_4
C15 O6 C21 C20 171.9(3) . .
C15 O6 C21 C22 -8.9(4) . .
O6 C21 C22 C17 -178.7(3) . .
C20 C21 C22 C17 0.4(4) . .
Cd1 O3 C16 O4 -122.3(6) 2 .
Cd1 O3 C16 O4 -4.3(3) 1_544 .
Cd1 O3 C16 C17 58.1(8) 2 .
Cd1 O3 C16 C17 176.1(2) 1_544 .
Cd1 O4 C16 O3 5.0(3) 1_544 .
Cd1 O4 C16 C17 -175.5(2) 1_544 .
C21 C22 C17 C18 -0.5(4) . .
C21 C22 C17 C16 179.3(2) . .
O3 C16 C17 C18 173.7(3) . .
O4 C16 C17 C18 -5.9(4) . .
O3 C16 C17 C22 -6.2(4) . .
O4 C16 C17 C22 174.2(3) . .
C23 N1 C24 C25 0.2(4) . .
Cd1 N1 C24 C25 179.7(2) . .
C3 C2 C7 C6 -1.1(5) . .
C1 C2 C7 C6 178.2(3) . .
C23 N2 C26 C31 -19.0(5) . .
C25 N2 C26 C31 164.3(4) . .
C23 N2 C26 C27 160.1(3) . .
C25 N2 C26 C27 -16.5(5) . .
Cd1 O1 C1 O2 -6.3(3) . .
Cd1 O1 C1 C2 172.4(2) . .
Cd1 O2 C1 O1 6.6(3) . .
Cd1 O2 C1 C2 -172.2(2) . .
C3 C2 C1 O1 31.4(4) . .
C7 C2 C1 O1 -147.9(3) . .
C3 C2 C1 O2 -149.8(3) . .
C7 C2 C1 O2 30.9(4) . .
N1 C24 C25 N2 0.5(4) . .
C23 N2 C25 C24 -0.9(4) . .
C26 N2 C25 C24 176.2(3) . .
C24 N1 C23 N2 -0.8(3) . .
Cd1 N1 C23 N2 179.64(18) . .
C25 N2 C23 N1 1.1(3) . .
C26 N2 C23 N1 -176.1(3) . .
C30 C29 C32 C33 -177.7(4) . .
C28 C29 C32 C33 2.0(5) . .
C30 C29 C32 C37 2.6(6) . .
C28 C29 C32 C37 -177.8(4) . .
C22 C17 C18 C19 0.7(5) . .
C16 C17 C18 C19 -179.2(3) . .
C10 C9 C14 C13 -0.7(5) . .
C8 C9 C14 C13 177.5(3) . .
C12 C13 C14 C9 0.8(5) . .
C15 C13 C14 C9 -174.1(3) . .
C8 O5 C6 C5 179.1(3) . .
C8 O5 C6 C7 -0.6(5) . .
C2 C7 C6 C5 2.5(5) . .
C2 C7 C6 O5 -177.8(3) . .
O6 C21 C20 C19 178.8(3) . .
C22 C21 C20 C19 -0.4(5) . .
C6 O5 C8 C9 177.8(3) . .
C14 C9 C8 O5 5.1(5) . .
C10 C9 C8 O5 -176.7(3) . .
C21 O6 C15 C13 176.7(3) . .
C12 C13 C15 O6 131.9(4) . .
C14 C13 C15 O6 -53.3(5) . .
C7 C2 C3 C4 -1.1(5) . .
C1 C2 C3 C4 179.7(3) . .
O5 C6 C5 C4 178.5(4) . .
C7 C6 C5 C4 -1.7(6) . .
C21 C20 C19 C18 0.5(6) . .
C17 C18 C19 C20 -0.6(6) . .
C12 C11 C10 C9 1.5(7) . .
C14 C9 C10 C11 -0.4(6) . .
C8 C9 C10 C11 -178.7(4) . .
C30 C29 C28 C27 -2.1(6) . .
C32 C29 C28 C27 178.2(4) . .
C33 C32 C37 C36 1.2(8) . .
C29 C32 C37 C36 -179.0(5) . .
C6 C5 C4 C3 -0.5(6) . .
C2 C3 C4 C5 1.8(6) . .
C14 C13 C12 C11 0.3(6) . .
C15 C13 C12 C11 175.2(4) . .
C10 C11 C12 C13 -1.4(7) . .
C31 C26 C27 C28 3.2(6) . .
N2 C26 C27 C28 -176.0(3) . .
C29 C28 C27 C26 -0.4(6) . .
C28 C29 C30 C31 1.9(7) . .
C32 C29 C30 C31 -178.4(5) . .
C27 C26 C31 C30 -3.4(7) . .
N2 C26 C31 C30 175.8(4) . .
C29 C30 C31 C26 0.8(9) . .
C37 C32 C33 C34 -0.6(7) . .
C29 C32 C33 C34 179.6(4) . .
C36 C35 C34 C33 1.9(7) . .
N3 C35 C34 C33 -178.2(4) . .
C32 C33 C34 C35 -1.0(7) . .
C34 C35 C36 C37 -1.4(8) . .
N3 C35 C36 C37 178.8(5) . .
C32 C37 C36 C35 -0.3(9) . .
C34 C35 N3 C38 25.5(5) . .
C36 C35 N3 C38 -154.6(4) . .
C34 C35 N3 C39 -158.6(4) . .
C36 C35 N3 C39 21.3(6) . .
C39 N3 C38 N4 0.1(4) . .
C35 N3 C38 N4 176.7(3) . .
C38 N3 C39 C40 -0.1(4) . .
C35 N3 C39 C40 -176.7(3) . .
N3 C38 N4 C40 0.0(4) . .
N3 C38 N4 Cd1 -175.8(2) . 1_656
N3 C39 C40 N4 0.2(5) . .
C38 N4 C40 C39 -0.1(4) . .
Cd1 N4 C40 C39 175.2(3) 1_656 .
